data_1559170
loop_
_publ_author_name
'Wang, Yu-Jie'
'Yuan, Chen-Hui'
'Chu, De-Zhao'
'Jiao, Lei'

_publ_section_title
;
 Regiocontrol in the oxidative Heck reaction of indole by ligand-enabled
 switch of the regioselectivity-determining step
;
_journal_name_full 'Chemical Science'
_journal_paper_doi 10.1039/D0SC02246B
_journal_year 2020
_chemical_absolute_configuration ad
_chemical_formula_moiety 'C16 H19 Cl2 N O2 Pd S, C H Cl3'
_chemical_formula_sum 'C17 H20 Cl5 N O2 Pd S'
_chemical_formula_weight 586.05
_space_group_crystal_system monoclinic
_space_group_IT_number 4
_space_group_name_Hall 'P 2yb'
_space_group_name_H-M_alt 'P 1 21 1'
_atom_sites_solution_hydrogens geom
_atom_sites_solution_primary dual
_audit_creation_date 2019-11-22
_audit_creation_method
;
Olex2 1.3
(compiled 2019.09.11 svn.r3662 for OlexSys, GUI svn.r5938)
;
_audit_update_record
;
2020-01-17 deposited with the CCDC.	2020-09-14 downloaded from the CCDC.
;
_cell_angle_alpha 90
_cell_angle_beta 115.259(2)
_cell_angle_gamma 90
_cell_formula_units_Z 2
_cell_length_a 8.65140(10)
_cell_length_b 16.4017(2)
_cell_length_c 8.71580(10)
_cell_measurement_reflns_used 7009
_cell_measurement_temperature 173.00(10)
_cell_measurement_theta_max 74.6950
_cell_measurement_theta_min 5.3970
_cell_volume 1118.50(3)
_computing_cell_refinement 'CrysAlisPro 1.171.40.53 (Rigaku OD, 2019)'
_computing_data_collection 'CrysAlisPro 1.171.40.53 (Rigaku OD, 2019)'
_computing_data_reduction 'CrysAlisPro 1.171.40.53 (Rigaku OD, 2019)'
_computing_molecular_graphics 'Olex2 1.3 (Dolomanov et al., 2009)'
_computing_publication_material 'Olex2 1.3 (Dolomanov et al., 2009)'
_computing_structure_refinement 'ShelXL 2014/7 (Sheldrick, 2015)'
_computing_structure_solution 'SHELXT 2014/5 (Sheldrick, 2014)'
_diffrn_ambient_environment N~2~
_diffrn_ambient_temperature 173.00(10)
_diffrn_detector 'CCD plate'
_diffrn_detector_area_resol_mean 5.2137
_diffrn_detector_type AtlasS2
_diffrn_measured_fraction_theta_full 1.000
_diffrn_measured_fraction_theta_max 0.988
_diffrn_measurement_details
;
List of Runs (angles in degrees, time in seconds):

  # Type    Start    End  Width  t~exp~   \w     \q     \k     \f   Frames
#--------------------------------------------------------------------------
  1  \w    -90.00 -57.00   1.00    1.00    --  -40.81 125.00 120.00   33
  2  \w   -111.00 -16.00   1.00    1.00    --  -40.81 -57.00 -90.00   95
  3  \w    -64.00  32.00   1.00    1.00    --  -40.81  38.00-150.00   96
  4  \w    -63.00  27.00   1.00    1.00    --  -40.81  57.00  60.00   90
  5  \w     87.00 138.00   1.00    1.00    --  107.77  61.00   0.00   51
  6  \w     75.00 115.00   1.00    1.00    --  107.77-125.00-150.00   40
  7  \w     73.00 103.00   1.00    1.00    --  107.77 -95.00-120.00   30
  8  \w    102.00 166.00   1.00    1.00    --  107.77  45.00-150.00   64
  9  \w     36.00 124.00   1.00    1.00    --  107.77 -61.00 -90.00   88
 10  \w     38.00 132.00   1.00    1.00    --  107.77 -45.00  30.00   94
 11  \w     83.00 156.00   1.00    1.00    --  107.77  77.00-120.00   73
 12  \w     57.00 169.00   1.00    1.00    --  107.77  15.00   0.00  112
 13  \w     36.00 130.00   1.00    1.00    --  107.77 -61.00 150.00   94
 14  \w     77.00 117.00   1.00    1.00    --  107.77-125.00  30.00   40
 15  \w     58.00  83.00   1.00    1.00    --  107.77-125.00-180.00   25
 16  \w     29.00 109.00   1.00    1.00    --  107.77 -95.00  60.00   80
;
_diffrn_measurement_device 'four-circle diffractometer'
_diffrn_measurement_device_type 'SuperNova, Dual, Cu at home/near, AtlasS2'
_diffrn_measurement_method '\w scans'
_diffrn_orient_matrix_type 'CrysAlisPro convention (1999,Acta A55,543-557)'
_diffrn_orient_matrix_UB_11 -0.1808997000
_diffrn_orient_matrix_UB_12 -0.0124124000
_diffrn_orient_matrix_UB_13 -0.0108792000
_diffrn_orient_matrix_UB_21 0.0751096000
_diffrn_orient_matrix_UB_22 -0.0053685000
_diffrn_orient_matrix_UB_23 0.1949288000
_diffrn_orient_matrix_UB_31 -0.0197818000
_diffrn_orient_matrix_UB_32 0.0929329000
_diffrn_orient_matrix_UB_33 0.0098644000
_diffrn_radiation_monochromator mirror
_diffrn_radiation_probe x-ray
_diffrn_radiation_type 'Cu K\a'
_diffrn_radiation_wavelength 1.54184
_diffrn_reflns_av_R_equivalents 0.0301
_diffrn_reflns_av_unetI/netI 0.0318
_diffrn_reflns_Laue_measured_fraction_full 1.000
_diffrn_reflns_Laue_measured_fraction_max 0.988
_diffrn_reflns_limit_h_max 10
_diffrn_reflns_limit_h_min -10
_diffrn_reflns_limit_k_max 20
_diffrn_reflns_limit_k_min -15
_diffrn_reflns_limit_l_max 10
_diffrn_reflns_limit_l_min -9
_diffrn_reflns_number 7670
_diffrn_reflns_point_group_measured_fraction_full 0.806
_diffrn_reflns_point_group_measured_fraction_max 0.785
_diffrn_reflns_theta_full 67.684
_diffrn_reflns_theta_max 74.597
_diffrn_reflns_theta_min 5.394
_diffrn_source 'micro-focus sealed X-ray tube'
_diffrn_source_type 'SuperNova (Cu) X-ray Source'
_exptl_absorpt_coefficient_mu 13.177
_exptl_absorpt_correction_T_max 1.00000
_exptl_absorpt_correction_T_min 0.57203
_exptl_absorpt_correction_type multi-scan
_exptl_absorpt_process_details
;
CrysAlisPro 1.171.40.53 (Rigaku Oxford Diffraction, 2019)
Empirical absorption correction using spherical harmonics,
 implemented in SCALE3 ABSPACK scaling algorithm.
;
_exptl_crystal_colour 'clear light yellow'
_exptl_crystal_density_diffrn 1.740
_exptl_crystal_description block
_exptl_crystal_F_000 584
_exptl_crystal_size_max 0.4
_exptl_crystal_size_mid 0.2
_exptl_crystal_size_min 0.15
_refine_diff_density_max 0.870
_refine_diff_density_min -0.876
_refine_diff_density_rms 0.073
_refine_ls_abs_structure_details
;
 Flack x determined using 1229 quotients [(I+)-(I-)]/[(I+)+(I-)]
 (Parsons, Flack and Wagner, Acta Cryst. B69 (2013) 249-259).
;
_refine_ls_abs_structure_Flack -0.014(6)
_refine_ls_extinction_method none
_refine_ls_goodness_of_fit_ref 1.065
_refine_ls_hydrogen_treatment constr
_refine_ls_matrix_type full
_refine_ls_number_parameters 248
_refine_ls_number_reflns 3604
_refine_ls_number_restraints 1
_refine_ls_restrained_S_all 1.065
_refine_ls_R_factor_all 0.0211
_refine_ls_R_factor_gt 0.0211
_refine_ls_shift/su_max 0.000
_refine_ls_shift/su_mean 0.000
_refine_ls_structure_factor_coef Fsqd
_refine_ls_weighting_details 'w=1/[\s^2^(Fo^2^)+(0.0336P)^2^+0.0649P] where P=(Fo^2^+2Fc^2^)/3'
_refine_ls_weighting_scheme calc
_refine_ls_wR_factor_gt 0.0541
_refine_ls_wR_factor_ref 0.0541
_reflns_Friedel_coverage 0.533
_reflns_Friedel_fraction_full 0.597
_reflns_Friedel_fraction_max 0.566
_reflns_number_gt 3596
_reflns_number_total 3604
_reflns_threshold_expression 'I > 2\s(I)'
_cod_data_source_file d0sc02246b2.cif
_cod_data_source_block 20191122wangyujie-wyj1321
_cod_database_code 1559170
_shelx_shelxl_version_number 2014/7
_shelx_space_group_comment
;
The symmetry employed for this shelxl refinement is uniquely defined
by the following loop, which should always be used as a source of
symmetry information in preference to the above space-group names.
They are only intended as comments.
;
_reflns_odcompleteness_completeness 99.95
_reflns_odcompleteness_iscentric 1
_reflns_odcompleteness_theta 67.79
_olex2_refinement_description
;
1. Fixed Uiso
 At 1.2 times of:
  All C(H) groups, All C(H,H) groups
 At 1.5 times of:
  All C(H,H,H) groups, All O(H) groups
2.a Ternary CH refined with riding coordinates:
 C00M(H00T)
2.b Secondary CH2 refined with riding coordinates:
 C00I(H00B,H00E)
2.c Aromatic/amide H refined with riding coordinates:
 C00C(H00C), C00D(H00D), C00F(H00F), C00J(H00J), C00L(H00L), C00P(H00P),
 C00Q(H00Q)
2.d Idealised Me refined as rotating group:
 C00N(H00G,H00H,H00I), C00O(H00K,H00M,H00N), C00R(H00O,H00R,H00S)
2.e Idealised tetrahedral OH refined as rotating group:
 O00A(H00A)
;
_olex2_submission_special_instructions 'No special instructions were received'
_oxdiff_exptl_absorpt_empirical_details
;
Empirical correction (ABSPACK) includes:
- Absorption correction using spherical harmonics
- Frame scaling
;
_oxdiff_exptl_absorpt_empirical_full_max 1.680
_oxdiff_exptl_absorpt_empirical_full_min 0.787

loop_
_space_group_symop_operation_xyz
'x, y, z'
'-x, y+1/2, -z'

loop_
_atom_site_label
_atom_site_type_symbol
_atom_site_fract_x
_atom_site_fract_y
_atom_site_fract_z
_atom_site_U_iso_or_equiv
_atom_site_adp_type
_atom_site_occupancy
_atom_site_site_symmetry_order
_atom_site_calc_flag
_atom_site_refinement_flags_posn
_atom_site_refinement_flags_adp
_atom_site_refinement_flags_occupancy
_atom_site_disorder_assembly
_atom_site_disorder_group
Pd01 Pd 0.35250(3) 0.39911(2) 0.25361(3) 0.01085(7) Uani 1 1 d . . . . .
S02 S 0.40511(10) 0.51569(5) 0.39781(10) 0.01236(16) Uani 1 1 d . . . . .
Cl03 Cl 0.31098(12) 0.28515(6) 0.08196(11) 0.0230(2) Uani 1 1 d . . . . .
Cl04 Cl 0.07611(11) 0.43642(6) 0.09469(12) 0.0245(2) Uani 1 1 d . . . . .
Cl05 Cl 0.06652(16) 0.64420(8) -0.03603(15) 0.0371(3) Uani 1 1 d . . . . .
Cl06 Cl -0.07869(17) 0.71946(11) -0.36620(15) 0.0485(3) Uani 1 1 d . . . . .
Cl07 Cl 0.26132(16) 0.76338(9) -0.12238(18) 0.0431(3) Uani 1 1 d . . . . .
O008 O 0.2721(4) 0.57779(18) 0.3547(4) 0.0217(6) Uani 1 1 d . . . . .
N009 N 0.6019(4) 0.3645(2) 0.4096(4) 0.0137(6) Uani 1 1 d . . . . .
O00A O 0.5035(4) 0.23831(19) 0.4465(4) 0.0278(7) Uani 1 1 d . . . . .
H00A H 0.4300 0.2479 0.3508 0.042 Uiso 1 1 calc R U . . .
C00B C 0.7102(5) 0.4990(2) 0.3687(4) 0.0168(7) Uani 1 1 d . . . . .
C00C C 0.8955(4) 0.3995(4) 0.5800(5) 0.0246(7) Uani 1 1 d . . . . .
H00C H 0.9849 0.4365 0.6091 0.029 Uiso 1 1 calc R U . . .
C00D C 0.8191(6) 0.6065(3) 0.2508(5) 0.0284(10) Uani 1 1 d . . . . .
H00D H 0.9032 0.6260 0.2206 0.034 Uiso 1 1 calc R U . . .
C00E C 0.7361(4) 0.4178(2) 0.4521(4) 0.0144(8) Uani 1 1 d . . . . .
C00F C 0.8355(5) 0.5290(3) 0.3213(5) 0.0229(9) Uani 1 1 d . . . . .
H00F H 0.9298 0.4970 0.3370 0.027 Uiso 1 1 calc R U . . .
C00G C 0.4254(5) 0.4781(3) 0.7276(5) 0.0209(8) Uani 1 1 d . . . . .
C00H C 0.6301(5) 0.2922(2) 0.4867(5) 0.0171(7) Uani 1 1 d . . . . .
C00I C 0.5215(4) 0.5099(3) 0.6259(4) 0.0159(7) Uani 1 1 d . . . . .
H00B H 0.6202 0.4752 0.6515 0.019 Uiso 1 1 calc R U . . .
H00E H 0.5639 0.5641 0.6673 0.019 Uiso 1 1 calc R U . . .
C00J C 0.7894(5) 0.2702(3) 0.6173(5) 0.0247(8) Uani 1 1 d . . . . .
H00J H 0.8047 0.2196 0.6698 0.030 Uiso 1 1 calc R U . . .
C00K C 0.5713(5) 0.5499(3) 0.3436(4) 0.0164(7) Uani 1 1 d . . . . .
C00L C 0.9209(5) 0.3250(3) 0.6650(6) 0.0273(9) Uani 1 1 d . . . . .
H00L H 1.0263 0.3127 0.7532 0.033 Uiso 1 1 calc R U . . .
C00M C 0.0547(6) 0.7342(3) -0.1492(5) 0.0266(9) Uani 1 1 d . . . . .
H00T H 0.0066 0.7776 -0.1054 0.032 Uiso 1 1 calc R U . . .
C00N C 0.5629(7) 0.4707(5) 0.9103(6) 0.0454(14) Uani 1 1 d . . . . .
H00G H 0.6493 0.4330 0.9139 0.068 Uiso 1 1 calc R U . . .
H00H H 0.5118 0.4513 0.9819 0.068 Uiso 1 1 calc R U . . .
H00I H 0.6137 0.5231 0.9495 0.068 Uiso 1 1 calc R U . . .
C00O C 0.3475(6) 0.3946(4) 0.6653(6) 0.0324(9) Uani 1 1 d . . . . .
H00K H 0.2623 0.3988 0.5504 0.049 Uiso 1 1 calc R U . . .
H00M H 0.2956 0.3748 0.7360 0.049 Uiso 1 1 calc R U . . .
H00N H 0.4353 0.3574 0.6704 0.049 Uiso 1 1 calc R U . . .
C00P C 0.6776(6) 0.6551(3) 0.2249(5) 0.0286(9) Uani 1 1 d . . . . .
H00P H 0.6668 0.7064 0.1756 0.034 Uiso 1 1 calc R U . . .
C00Q C 0.5534(6) 0.6270(3) 0.2725(5) 0.0215(8) Uani 1 1 d . . . . .
H00Q H 0.4596 0.6593 0.2570 0.026 Uiso 1 1 calc R U . . .
C00R C 0.2892(6) 0.5385(3) 0.7224(7) 0.0347(11) Uani 1 1 d . . . . .
H00O H 0.3414 0.5903 0.7653 0.052 Uiso 1 1 calc R U . . .
H00R H 0.2354 0.5184 0.7912 0.052 Uiso 1 1 calc R U . . .
H00S H 0.2049 0.5447 0.6075 0.052 Uiso 1 1 calc R U . . .

loop_
_atom_site_aniso_label
_atom_site_aniso_U_11
_atom_site_aniso_U_22
_atom_site_aniso_U_33
_atom_site_aniso_U_23
_atom_site_aniso_U_13
_atom_site_aniso_U_12
Pd01 0.00998(11) 0.01190(12) 0.00890(11) -0.00156(9) 0.00233(8) -0.00079(9)
S02 0.0132(4) 0.0116(4) 0.0110(3) -0.0011(3) 0.0039(3) -0.0009(3)
Cl03 0.0230(4) 0.0245(5) 0.0192(4) -0.0126(4) 0.0068(3) -0.0024(4)
Cl04 0.0127(4) 0.0237(5) 0.0263(5) -0.0021(4) -0.0020(3) 0.0024(4)
Cl05 0.0417(6) 0.0393(7) 0.0364(6) 0.0146(5) 0.0225(5) 0.0110(5)
Cl06 0.0404(7) 0.0749(10) 0.0212(5) 0.0065(6) 0.0044(5) 0.0034(7)
Cl07 0.0316(5) 0.0415(7) 0.0567(8) 0.0001(6) 0.0193(6) -0.0053(5)
O008 0.0206(13) 0.0166(14) 0.0254(14) -0.0002(11) 0.0072(11) 0.0041(11)
N009 0.0120(14) 0.0136(15) 0.0140(14) -0.0017(11) 0.0041(11) -0.0015(12)
O00A 0.0194(14) 0.0192(15) 0.0346(16) 0.0078(12) 0.0019(12) -0.0046(12)
C00B 0.0165(16) 0.022(2) 0.0112(16) -0.0030(14) 0.0052(14) -0.0076(15)
C00C 0.0133(15) 0.027(2) 0.0279(18) 0.002(2) 0.0032(14) -0.001(2)
C00D 0.033(2) 0.035(3) 0.020(2) -0.0039(17) 0.0152(17) -0.017(2)
C00E 0.0121(15) 0.016(2) 0.0152(15) -0.0013(12) 0.0055(13) -0.0016(13)
C00F 0.0197(18) 0.030(2) 0.0185(18) -0.0028(15) 0.0080(15) -0.0077(16)
C00G 0.0225(18) 0.027(2) 0.0145(17) -0.0030(15) 0.0088(15) -0.0034(16)
C00H 0.0157(16) 0.0142(18) 0.0199(17) -0.0017(14) 0.0063(14) -0.0006(14)
C00I 0.0156(16) 0.0198(18) 0.0105(15) -0.0006(14) 0.0039(13) -0.0021(15)
C00J 0.0190(18) 0.021(2) 0.029(2) 0.0085(17) 0.0058(16) 0.0048(16)
C00K 0.0208(17) 0.0170(19) 0.0113(16) -0.0016(14) 0.0067(14) -0.0048(15)
C00L 0.0143(18) 0.030(2) 0.027(2) 0.0072(18) -0.0015(16) 0.0046(17)
C00M 0.024(2) 0.030(2) 0.024(2) 0.0026(17) 0.0087(17) 0.0056(18)
C00N 0.040(3) 0.082(4) 0.011(2) 0.002(2) 0.0080(19) -0.007(3)
C00O 0.041(2) 0.030(2) 0.037(2) -0.001(2) 0.0266(19) -0.007(2)
C00P 0.044(2) 0.023(2) 0.020(2) 0.0032(16) 0.0147(19) -0.010(2)
C00Q 0.029(2) 0.016(2) 0.0162(17) 0.0025(14) 0.0069(16) -0.0012(16)
C00R 0.035(3) 0.036(3) 0.044(3) -0.008(2) 0.027(2) 0.001(2)

loop_
_atom_type_symbol
_atom_type_description
_atom_type_scat_dispersion_real
_atom_type_scat_dispersion_imag
_atom_type_scat_source
C C 0.0181 0.0091 'International Tables Vol C Tables 4.2.6.8 and 6.1.1.4'
H H 0.0000 0.0000 'International Tables Vol C Tables 4.2.6.8 and 6.1.1.4'
Cl Cl 0.3639 0.7018 'International Tables Vol C Tables 4.2.6.8 and 6.1.1.4'
N N 0.0311 0.0180 'International Tables Vol C Tables 4.2.6.8 and 6.1.1.4'
O O 0.0492 0.0322 'International Tables Vol C Tables 4.2.6.8 and 6.1.1.4'
Pd Pd 0.1215 3.9337 'International Tables Vol C Tables 4.2.6.8 and 6.1.1.4'
S S 0.3331 0.5567 'International Tables Vol C Tables 4.2.6.8 and 6.1.1.4'

loop_
_geom_angle_atom_site_label_1
_geom_angle_atom_site_label_2
_geom_angle_atom_site_label_3
_geom_angle
_geom_angle_site_symmetry_1
_geom_angle_site_symmetry_3
_geom_angle_publ_flag
S02 Pd01 Cl03 172.95(4) . . ?
S02 Pd01 Cl04 91.22(3) . . ?
Cl04 Pd01 Cl03 89.47(4) . . ?
N009 Pd01 S02 87.72(9) . . ?
N009 Pd01 Cl03 91.92(9) . . ?
N009 Pd01 Cl04 177.00(9) . . ?
O008 S02 Pd01 120.32(12) . . ?
O008 S02 C00I 109.12(17) . . ?
O008 S02 C00K 110.35(19) . . ?
C00I S02 Pd01 117.38(14) . . ?
C00K S02 Pd01 96.58(13) . . ?
C00K S02 C00I 100.02(17) . . ?
C00E N009 Pd01 121.7(3) . . ?
C00H N009 Pd01 119.2(2) . . ?
C00H N009 C00E 118.6(3) . . ?
C00H O00A H00A 109.5 . . ?
C00F C00B C00E 118.9(4) . . ?
C00K C00B C00E 123.4(3) . . ?
C00K C00B C00F 117.6(4) . . ?
C00E C00C H00C 120.2 . . ?
C00E C00C C00L 119.6(4) . . ?
C00L C00C H00C 120.2 . . ?
C00F C00D H00D 119.7 . . ?
C00F C00D C00P 120.7(4) . . ?
C00P C00D H00D 119.7 . . ?
N009 C00E C00B 120.3(3) . . ?
N009 C00E C00C 121.0(4) . . ?
C00C C00E C00B 118.5(4) . . ?
C00B C00F H00F 119.9 . . ?
C00D C00F C00B 120.3(4) . . ?
C00D C00F H00F 119.9 . . ?
C00N C00G C00I 104.7(3) . . ?
C00O C00G C00I 111.4(3) . . ?
C00O C00G C00N 109.2(4) . . ?
C00O C00G C00R 110.8(4) . . ?
C00R C00G C00I 111.2(4) . . ?
C00R C00G C00N 109.2(4) . . ?
N009 C00H C00J 122.7(4) . . ?
O00A C00H N009 120.2(3) . . ?
O00A C00H C00J 117.0(4) . . ?
S02 C00I H00B 107.9 . . ?
S02 C00I H00E 107.9 . . ?
C00G C00I S02 117.8(3) . . ?
C00G C00I H00B 107.9 . . ?
C00G C00I H00E 107.9 . . ?
H00B C00I H00E 107.2 . . ?
C00H C00J H00J 120.7 . . ?
C00L C00J C00H 118.5(4) . . ?
C00L C00J H00J 120.7 . . ?
C00B C00K S02 120.4(3) . . ?
C00Q C00K S02 117.1(3) . . ?
C00Q C00K C00B 122.5(4) . . ?
C00C C00L H00L 120.3 . . ?
C00J C00L C00C 119.4(4) . . ?
C00J C00L H00L 120.3 . . ?
Cl05 C00M Cl06 110.1(3) . . ?
Cl05 C00M Cl07 109.9(2) . . ?
Cl05 C00M H00T 109.0 . . ?
Cl06 C00M Cl07 110.0(2) . . ?
Cl06 C00M H00T 109.0 . . ?
Cl07 C00M H00T 109.0 . . ?
C00G C00N H00G 109.5 . . ?
C00G C00N H00H 109.5 . . ?
C00G C00N H00I 109.5 . . ?
H00G C00N H00H 109.5 . . ?
H00G C00N H00I 109.5 . . ?
H00H C00N H00I 109.5 . . ?
C00G C00O H00K 109.5 . . ?
C00G C00O H00M 109.5 . . ?
C00G C00O H00N 109.5 . . ?
H00K C00O H00M 109.5 . . ?
H00K C00O H00N 109.5 . . ?
H00M C00O H00N 109.5 . . ?
C00D C00P H00P 120.0 . . ?
C00Q C00P C00D 120.0(4) . . ?
C00Q C00P H00P 120.0 . . ?
C00K C00Q H00Q 120.5 . . ?
C00P C00Q C00K 119.0(4) . . ?
C00P C00Q H00Q 120.5 . . ?
C00G C00R H00O 109.5 . . ?
C00G C00R H00R 109.5 . . ?
C00G C00R H00S 109.5 . . ?
H00O C00R H00R 109.5 . . ?
H00O C00R H00S 109.5 . . ?
H00R C00R H00S 109.5 . . ?

loop_
_geom_bond_atom_site_label_1
_geom_bond_atom_site_label_2
_geom_bond_distance
_geom_bond_site_symmetry_2
_geom_bond_publ_flag
Pd01 S02 2.2259(9) . ?
Pd01 Cl03 2.3243(9) . ?
Pd01 Cl04 2.2768(9) . ?
Pd01 N009 2.079(3) . ?
S02 O008 1.461(3) . ?
S02 C00I 1.807(4) . ?
S02 C00K 1.785(4) . ?
Cl05 C00M 1.753(5) . ?
Cl06 C00M 1.762(5) . ?
Cl07 C00M 1.767(5) . ?
N009 C00E 1.373(5) . ?
N009 C00H 1.333(5) . ?
O00A H00A 0.8200 . ?
O00A C00H 1.333(5) . ?
C00B C00E 1.488(5) . ?
C00B C00F 1.403(5) . ?
C00B C00K 1.402(6) . ?
C00C H00C 0.9300 . ?
C00C C00E 1.387(5) . ?
C00C C00L 1.397(7) . ?
C00D H00D 0.9300 . ?
C00D C00F 1.392(7) . ?
C00D C00P 1.396(7) . ?
C00F H00F 0.9300 . ?
C00G C00I 1.542(5) . ?
C00G C00N 1.532(6) . ?
C00G C00O 1.521(7) . ?
C00G C00R 1.525(6) . ?
C00H C00J 1.409(5) . ?
C00I H00B 0.9700 . ?
C00I H00E 0.9700 . ?
C00J H00J 0.9300 . ?
C00J C00L 1.368(6) . ?
C00K C00Q 1.387(6) . ?
C00L H00L 0.9300 . ?
C00M H00T 0.9800 . ?
C00N H00G 0.9600 . ?
C00N H00H 0.9600 . ?
C00N H00I 0.9600 . ?
C00O H00K 0.9600 . ?
C00O H00M 0.9600 . ?
C00O H00N 0.9600 . ?
C00P H00P 0.9300 . ?
C00P C00Q 1.386(6) . ?
C00Q H00Q 0.9300 . ?
C00R H00O 0.9600 . ?
C00R H00R 0.9600 . ?
C00R H00S 0.9600 . ?

loop_
_geom_torsion_atom_site_label_1
_geom_torsion_atom_site_label_2
_geom_torsion_atom_site_label_3
_geom_torsion_atom_site_label_4
_geom_torsion
_geom_torsion_site_symmetry_1
_geom_torsion_site_symmetry_2
_geom_torsion_site_symmetry_3
_geom_torsion_site_symmetry_4
_geom_torsion_publ_flag
Pd01 S02 C00I C00G -74.4(3) . . . . ?
Pd01 S02 C00K C00B -52.1(3) . . . . ?
Pd01 S02 C00K C00Q 126.1(3) . . . . ?
Pd01 N009 C00E C00B -8.3(4) . . . . ?
Pd01 N009 C00E C00C 167.8(3) . . . . ?
Pd01 N009 C00H O00A 9.1(5) . . . . ?
Pd01 N009 C00H C00J -168.1(3) . . . . ?
S02 C00K C00Q C00P -178.5(3) . . . . ?
O008 S02 C00I C00G 67.0(3) . . . . ?
O008 S02 C00K C00B -177.9(3) . . . . ?
O008 S02 C00K C00Q 0.3(4) . . . . ?
N009 C00H C00J C00L -1.0(6) . . . . ?
O00A C00H C00J C00L -178.2(4) . . . . ?
C00B C00K C00Q C00P -0.3(6) . . . . ?
C00D C00P C00Q C00K -0.8(6) . . . . ?
C00E N009 C00H O00A -178.8(3) . . . . ?
C00E N009 C00H C00J 4.0(5) . . . . ?
C00E C00B C00F C00D -176.8(3) . . . . ?
C00E C00B C00K S02 -4.8(5) . . . . ?
C00E C00B C00K C00Q 177.0(3) . . . . ?
C00E C00C C00L C00J 1.9(7) . . . . ?
C00F C00B C00E N009 -139.1(4) . . . . ?
C00F C00B C00E C00C 44.8(5) . . . . ?
C00F C00B C00K S02 179.1(3) . . . . ?
C00F C00B C00K C00Q 0.9(5) . . . . ?
C00F C00D C00P C00Q 1.2(7) . . . . ?
C00H N009 C00E C00B 179.8(3) . . . . ?
C00H N009 C00E C00C -4.1(5) . . . . ?
C00H C00J C00L C00C -2.0(7) . . . . ?
C00I S02 C00K C00B 67.2(3) . . . . ?
C00I S02 C00K C00Q -114.5(3) . . . . ?
C00K S02 C00I C00G -177.3(3) . . . . ?
C00K C00B C00E N009 44.9(5) . . . . ?
C00K C00B C00E C00C -131.3(4) . . . . ?
C00K C00B C00F C00D -0.5(5) . . . . ?
C00L C00C C00E N009 1.2(6) . . . . ?
C00L C00C C00E C00B 177.3(4) . . . . ?
C00N C00G C00I S02 173.1(4) . . . . ?
C00O C00G C00I S02 55.2(5) . . . . ?
C00P C00D C00F C00B -0.6(6) . . . . ?
C00R C00G C00I S02 -68.9(4) . . . . ?
